data_4510496
loop_
_publ_author_name
'Chanthapally, Anjana'
'Quah, Hong Sheng'
'Vittal, Jagadese J.'

_publ_section_title
;
 Solid-State Reactivity of Supramolecular Isomers: A Study of thes-Block
 Coordination Polymers
;
_journal_issue 5
_journal_name_full 'Crystal Growth &amp; Design'
_journal_page_first 2605
_journal_paper_doi 10.1021/cg500307q
_journal_volume 14
_journal_year 2014
_chemical_formula_sum 'C8 H10 K2 O10'
_chemical_formula_weight 344.36
_chemical_name_systematic
; 
 ? 
;
_space_group_IT_number 14
_symmetry_cell_setting monoclinic
_symmetry_space_group_name_Hall '-P 2yn'
_symmetry_space_group_name_H-M 'P 1 21/n 1'
_atom_sites_solution_hydrogens geom
_atom_sites_solution_primary direct
_atom_sites_solution_secondary difmap
_audit_creation_method SHELXL-97
_cell_angle_alpha 90.00
_cell_angle_beta 105.5000(10)
_cell_angle_gamma 90.00
_cell_formula_units_Z 2
_cell_length_a 6.2679(5)
_cell_length_b 15.3935(11)
_cell_length_c 6.3897(5)
_cell_measurement_reflns_used 2659
_cell_measurement_temperature 100(2)
_cell_measurement_theta_max 27.51
_cell_measurement_theta_min 2.65
_cell_volume 594.09(8)
_computing_cell_refinement 'Bruker SMART'
_computing_data_collection 'Bruker SMART'
_computing_data_reduction 'Bruker SAINT'
_computing_molecular_graphics 'Bruker SHELXTL'
_computing_publication_material 'Bruker SHELXTL'
_computing_structure_refinement 'SHELXL-97 (Sheldrick, 2008)'
_computing_structure_solution 'SHELXS-97 (Sheldrick, 2008)'
_diffrn_ambient_temperature 100(2)
_diffrn_measured_fraction_theta_full 0.994
_diffrn_measured_fraction_theta_max 0.994
_diffrn_measurement_device_type 'CCD area detector'
_diffrn_measurement_method 'phi and omega scans'
_diffrn_radiation_monochromator graphite
_diffrn_radiation_source 'fine-focus sealed tube'
_diffrn_radiation_type MoK\a
_diffrn_radiation_wavelength 0.71073
_diffrn_reflns_av_R_equivalents 0.0223
_diffrn_reflns_av_sigmaI/netI 0.0238
_diffrn_reflns_limit_h_max 8
_diffrn_reflns_limit_h_min -8
_diffrn_reflns_limit_k_max 20
_diffrn_reflns_limit_k_min -15
_diffrn_reflns_limit_l_max 8
_diffrn_reflns_limit_l_min -8
_diffrn_reflns_number 4072
_diffrn_reflns_theta_full 27.50
_diffrn_reflns_theta_max 27.50
_diffrn_reflns_theta_min 2.65
_exptl_absorpt_coefficient_mu 0.849
_exptl_absorpt_correction_T_max 0.8485
_exptl_absorpt_correction_T_min 0.6664
_exptl_absorpt_correction_type multi-scan
_exptl_absorpt_process_details 'SADABS (Sheldrick, 2008)'
_exptl_crystal_colour Colourless
_exptl_crystal_density_diffrn 1.925
_exptl_crystal_density_meas ?
_exptl_crystal_density_method 'not measured'
_exptl_crystal_description Block
_exptl_crystal_F_000 352
_exptl_crystal_size_max 0.52
_exptl_crystal_size_mid 0.36
_exptl_crystal_size_min 0.20
_refine_diff_density_max 0.444
_refine_diff_density_min -0.486
_refine_diff_density_rms 0.070
_refine_ls_extinction_method none
_refine_ls_goodness_of_fit_ref 1.075
_refine_ls_hydrogen_treatment mixed
_refine_ls_matrix_type full
_refine_ls_number_parameters 100
_refine_ls_number_reflns 1352
_refine_ls_number_restraints 5
_refine_ls_restrained_S_all 1.098
_refine_ls_R_factor_all 0.0274
_refine_ls_R_factor_gt 0.0260
_refine_ls_shift/su_max 0.001
_refine_ls_shift/su_mean 0.000
_refine_ls_structure_factor_coef Fsqd
_refine_ls_weighting_details 'calc w=1/[\s^2^(Fo^2^)+(0.0291P)^2^+0.4766P] where P=(Fo^2^+2Fc^2^)/3'
_refine_ls_weighting_scheme calc
_refine_ls_wR_factor_gt 0.0652
_refine_ls_wR_factor_ref 0.0664
_reflns_number_gt 1297
_reflns_number_total 1352
_reflns_threshold_expression >2sigma(I)
_cod_data_source_file cg500307q_si_002.cif
_cod_data_source_block Compound3
_cod_depositor_comments
;
The following automatic conversions were performed:

'_symmetry_cell_setting' value 'Monoclinic' changed to 'monoclinic'
according to
/usr/data/users/saulius/crontab/automatic-downloads/rss-feeds/ACS/lib/dictionaries/cif_core.dic
dictionary named 'cif_core.dic' version 2.4.2 from
2011-04-26.

'_exptl_absorpt_correction_type' value 'Multi-scan'
changed to 'multi-scan' according to
/usr/data/users/saulius/crontab/automatic-downloads/rss-feeds/ACS/lib/dictionaries/cif_core.dic
dictionary named 'cif_core.dic' version 2.4.2 from 2011-04-26.

Automatic conversion script
Id: cif_fix_values 2281 2013-09-26 08:29:07Z andrius 

 Adding full bibliography for 4510494--4510498.cif.

The following automatic conversions were performed:

'_exptl_crystal_density_meas' value 'Not Measured' was changed to '?'
- the value is perceived as not measured.

Automatic conversion script
Id: cif_fix_values 3008 2015-01-20 13:52:24Z robertas 
;
_cod_original_sg_symbol_H-M P2(1)/n
_cod_database_code 4510496

loop_
_symmetry_equiv_pos_as_xyz
'x, y, z'
'-x+1/2, y+1/2, -z+1/2'
'-x, -y, -z'
'x-1/2, -y-1/2, z-1/2'

loop_
_atom_site_label
_atom_site_type_symbol
_atom_site_fract_x
_atom_site_fract_y
_atom_site_fract_z
_atom_site_U_iso_or_equiv
_atom_site_adp_type
_atom_site_occupancy
_atom_site_symmetry_multiplicity
_atom_site_calc_flag
_atom_site_refinement_flags
K1 K 0.95162(5) 0.29376(2) -0.04335(5) 0.00973(11) Uani 1 1 d D
O1 O 0.82588(18) 0.42230(7) 0.21870(17) 0.0104(2) Uani 1 1 d D
H1O H 0.791(3) 0.4674(8) 0.149(3) 0.013 Uiso 1 1 d D
O2 O 0.85147(18) 0.36203(7) 0.53910(17) 0.0120(2) Uani 1 1 d .
O3 O 0.65909(18) 0.64634(7) 0.73946(17) 0.0108(2) Uani 1 1 d .
O4 O 0.74104(18) 0.56198(7) 1.02877(17) 0.0107(2) Uani 1 1 d .
O5 O 0.9856(2) 0.21427(7) 0.34430(19) 0.0139(2) Uani 1 1 d D
H5X H 0.967(3) 0.2500(9) 0.434(2) 0.017 Uiso 1 1 d D
H5Y H 0.906(3) 0.1749(9) 0.364(3) 0.017 Uiso 1 1 d D
C1 C 0.7868(2) 0.42144(9) 0.4097(2) 0.0079(3) Uani 1 1 d .
C2 C 0.6589(2) 0.49851(9) 0.4599(2) 0.0066(3) Uani 1 1 d .
H2 H 0.7380 0.5539 0.4479 0.008 Uiso 1 1 calc R
C3 C 0.5914(2) 0.49575(9) 0.6758(2) 0.0068(3) Uani 1 1 d .
H3 H 0.6284 0.4391 0.7538 0.008 Uiso 1 1 calc R
C4 C 0.6703(2) 0.57341(9) 0.8221(2) 0.0077(3) Uani 1 1 d .

loop_
_atom_site_aniso_label
_atom_site_aniso_U_11
_atom_site_aniso_U_22
_atom_site_aniso_U_33
_atom_site_aniso_U_23
_atom_site_aniso_U_13
_atom_site_aniso_U_12
K1 0.01135(18) 0.00870(18) 0.00844(17) -0.00078(10) 0.00142(12) -0.00166(11)
O1 0.0141(5) 0.0094(5) 0.0090(5) 0.0019(4) 0.0051(4) 0.0041(4)
O2 0.0142(5) 0.0115(5) 0.0103(5) 0.0026(4) 0.0036(4) 0.0053(4)
O3 0.0139(5) 0.0075(5) 0.0098(5) 0.0002(4) 0.0015(4) 0.0001(4)
O4 0.0149(5) 0.0103(5) 0.0062(5) -0.0005(4) 0.0019(4) -0.0016(4)
O5 0.0184(6) 0.0105(6) 0.0158(6) 0.0009(4) 0.0097(5) 0.0004(4)
C1 0.0055(6) 0.0095(6) 0.0084(7) -0.0019(5) 0.0012(5) -0.0013(5)
C2 0.0071(6) 0.0068(6) 0.0057(6) -0.0002(5) 0.0012(5) 0.0002(5)
C3 0.0073(6) 0.0073(6) 0.0057(6) 0.0003(5) 0.0016(5) 0.0009(5)
C4 0.0045(6) 0.0105(7) 0.0087(7) -0.0003(5) 0.0027(5) 0.0011(5)

loop_
_atom_type_symbol
_atom_type_description
_atom_type_scat_dispersion_real
_atom_type_scat_dispersion_imag
_atom_type_scat_source
C C 0.0033 0.0016 'International Tables Vol C Tables 4.2.6.8 and 6.1.1.4'
H H 0.0000 0.0000 'International Tables Vol C Tables 4.2.6.8 and 6.1.1.4'
O O 0.0106 0.0060 'International Tables Vol C Tables 4.2.6.8 and 6.1.1.4'
K K 0.2009 0.2494 'International Tables Vol C Tables 4.2.6.8 and 6.1.1.4'

loop_
_geom_angle_atom_site_label_1
_geom_angle_atom_site_label_2
_geom_angle_atom_site_label_3
_geom_angle
_geom_angle_site_symmetry_1
_geom_angle_site_symmetry_3
O3 K1 O5 89.54(3) 2_645 .
O3 K1 O2 84.52(3) 2_645 1_554
O5 K1 O2 170.85(4) . 1_554
O3 K1 O5 73.35(3) 2_645 4_565
O5 K1 O5 92.05(3) . 4_565
O2 K1 O5 79.58(3) 1_554 4_565
O3 K1 O3 133.23(3) 2_645 3_766
O5 K1 O3 71.28(3) . 3_766
O2 K1 O3 117.82(3) 1_554 3_766
O5 K1 O3 146.33(3) 4_565 3_766
O3 K1 O1 144.52(3) 2_645 .
O5 K1 O1 75.09(3) . .
O2 K1 O1 106.01(3) 1_554 .
O5 K1 O1 75.43(3) 4_565 .
O3 K1 O1 72.12(3) 3_766 .
O3 K1 O4 140.18(3) 2_645 3_766
O5 K1 O4 114.96(3) . 3_766
O2 K1 O4 73.82(3) 1_554 3_766
O5 K1 O4 132.10(3) 4_565 3_766
O3 K1 O4 44.97(3) 3_766 3_766
O1 K1 O4 74.70(3) . 3_766
O3 K1 C4 148.50(4) 2_645 3_766
O5 K1 C4 90.96(4) . 3_766
O2 K1 C4 97.74(4) 1_554 3_766
O5 K1 C4 138.07(4) 4_565 3_766
O3 K1 C4 22.93(3) 3_766 3_766
O1 K1 C4 65.07(3) . 3_766
O4 K1 C4 24.02(3) 3_766 3_766
O3 K1 O2 63.25(3) 2_645 4_665
O5 K1 O2 70.55(3) . 4_665
O2 K1 O2 112.51(4) 1_554 4_665
O5 K1 O2 132.70(3) 4_565 4_665
O3 K1 O2 70.13(3) 3_766 4_665
O1 K1 O2 135.14(3) . 4_665
O4 K1 O2 94.50(3) 3_766 4_665
C4 K1 O2 87.34(3) 3_766 4_665
O3 K1 K1 98.06(3) 2_645 4_666
O5 K1 K1 43.79(3) . 4_666
O2 K1 K1 144.06(2) 1_554 4_666
O5 K1 K1 135.67(3) 4_565 4_666
O3 K1 K1 39.40(2) 3_766 4_666
O1 K1 K1 92.57(2) . 4_666
O4 K1 K1 82.16(2) 3_766 4_666
C4 K1 K1 62.25(3) 3_766 4_666
O2 K1 K1 42.575(19) 4_665 4_666
O3 K1 K1 43.91(2) 2_645 4_565
O5 K1 K1 115.05(3) . 4_565
O2 K1 K1 56.04(2) 1_554 4_565
O5 K1 K1 41.90(2) 4_565 4_565
O3 K1 K1 171.27(2) 3_766 4_565
O1 K1 K1 114.71(2) . 4_565
O4 K1 K1 129.80(2) 3_766 4_565
C4 K1 K1 153.45(3) 3_766 4_565
O2 K1 K1 105.62(2) 4_665 4_565
K1 K1 K1 141.249(17) 4_666 4_565
C1 O1 K1 134.02(9) . .
C1 O2 K1 151.42(10) . 1_556
C1 O2 K1 108.89(9) . 4_566
K1 O2 K1 81.39(3) 1_556 4_566
C4 O3 K1 168.19(10) . 2_655
C4 O3 K1 93.59(9) . 3_766
K1 O3 K1 96.68(3) 2_655 3_766
C4 O4 K1 88.41(8) . 3_766
K1 O5 K1 94.32(4) . 4_666
O2 C1 O1 121.75(13) . .
O2 C1 C2 122.67(13) . .
O1 C1 C2 115.58(12) . .
C1 C2 C3 116.98(12) . .
C1 C2 C3 115.62(11) . 3_666
C3 C2 C3 91.33(10) . 3_666
C4 C3 C2 113.96(12) . .
C4 C3 C2 113.99(11) . 3_666
C2 C3 C2 88.67(10) . 3_666
O3 C4 O4 121.84(13) . .
O3 C4 C3 118.77(13) . .
O4 C4 C3 119.36(13) . .
O3 C4 K1 63.48(8) . 3_766
O4 C4 K1 67.57(8) . 3_766
C3 C4 K1 150.09(9) . 3_766

loop_
_geom_bond_atom_site_label_1
_geom_bond_atom_site_label_2
_geom_bond_distance
_geom_bond_site_symmetry_2
K1 O3 2.5956(11) 2_645
K1 O5 2.7196(12) .
K1 O2 2.7789(11) 1_554
K1 O5 2.8182(12) 4_565
K1 O3 2.8359(11) 3_766
K1 O1 2.8364(11) .
K1 O4 2.9250(11) 3_766
K1 C4 3.1631(15) 3_766
K1 O2 3.4066(12) 4_665
K1 K1 4.0611(3) 4_666
K1 K1 4.0611(3) 4_565
O1 C1 1.3074(18) .
O2 C1 1.2267(18) .
O2 K1 2.7788(11) 1_556
O2 K1 3.4066(12) 4_566
O3 C4 1.2345(18) .
O3 K1 2.5956(11) 2_655
O3 K1 2.8359(11) 3_766
O4 C4 1.2879(18) .
O4 K1 2.9250(11) 3_766
O5 K1 2.8181(12) 4_666
C1 C2 1.514(2) .
C2 C3 1.5480(19) .
C2 C3 1.5792(18) 3_666
C3 C4 1.517(2) .
C3 C2 1.5792(19) 3_666
C4 K1 3.1631(15) 3_766

loop_
_geom_hbond_atom_site_label_D
_geom_hbond_atom_site_label_H
_geom_hbond_atom_site_label_A
_geom_hbond_distance_DH
_geom_hbond_distance_HA
_geom_hbond_distance_DA
_geom_hbond_angle_DHA
_geom_hbond_site_symmetry_A
O5 H5X O2 0.822(5) 2.053(9) 2.8266(16) 156.5(17) .
O5 H5Y O4 0.814(5) 2.165(6) 2.9643(16) 167.4(19) 2_646
O1 H1O O4 0.823(5) 1.637(6) 2.4564(15) 174(2) 1_554
